data_7124393
loop_
_publ_author_name
'Huang, You'
'Feng, Jiaxu'

_publ_section_title
;
 Phosphine-Catalyzed (3+2)/(2+3) Sequential Annulation by Triple
 Nucleophilic Addition Reaction of \g-Vinyl Allenoates
;
_journal_name_full 'Chemical Communications'
_journal_paper_doi 10.1039/C9CC07346A
_journal_year 2019
_chemical_absolute_configuration unk
_chemical_formula_moiety 'C24 H25 N3 O4, C H Cl3'
_chemical_formula_sum 'C25 H26 Cl3 N3 O4'
_chemical_formula_weight 538.84
_space_group_crystal_system monoclinic
_space_group_IT_number 4
_space_group_name_Hall 'P 2yb'
_space_group_name_H-M_alt 'P 1 21 1'
_symmetry_space_group_name_Hall 'P 2yb'
_symmetry_space_group_name_H-M 'P 1 21 1'
_atom_sites_solution_hydrogens mixed
_atom_sites_solution_primary direct
_audit_block_doi 10.5517/ccdc.csd.cc232nnj
_audit_creation_date 2018-11-13
_audit_creation_method
;
Olex2 1.2
(compiled 2018.05.29 svn.r3508 for OlexSys, GUI svn.r5506)
;
_audit_update_record
;
2019-07-08 deposited with the CCDC.    2019-10-25 downloaded from the CCDC.
;
_cell_angle_alpha 90
_cell_angle_beta 104.54(3)
_cell_angle_gamma 90
_cell_formula_units_Z 4
_cell_length_a 10.740(2)
_cell_length_b 22.857(5)
_cell_length_c 10.909(2)
_cell_measurement_reflns_used 4831
_cell_measurement_temperature 113.15
_cell_measurement_theta_max 27.8784
_cell_measurement_theta_min 1.9286
_cell_volume 2592.2(10)
_computing_cell_refinement 'CrystalClear (Rigaku Inc., 2008)'
_computing_data_collection 'CrystalClear (Rigaku Inc., 2008)'
_computing_data_reduction 'CrystalClear (Rigaku Inc., 2008)'
_computing_molecular_graphics 'Olex2 (Dolomanov et al., 2009)'
_computing_publication_material 'Olex2 (Dolomanov et al., 2009)'
_computing_structure_refinement 'ShelXL (Sheldrick, 2015)'
_computing_structure_solution 'ShelXS (Sheldrick, 2008)'
_diffrn_ambient_temperature 113.15
_diffrn_measured_fraction_theta_full 0.999
_diffrn_measured_fraction_theta_max 0.998
_diffrn_measurement_device_type 'Rigaku Saturn 70'
_diffrn_measurement_method '\w scans'
_diffrn_radiation_monochromator confocal
_diffrn_radiation_type MoK\a
_diffrn_radiation_wavelength 0.71073
_diffrn_reflns_av_R_equivalents 0.0777
_diffrn_reflns_av_unetI/netI 0.0959
_diffrn_reflns_Laue_measured_fraction_full 0.999
_diffrn_reflns_Laue_measured_fraction_max 0.998
_diffrn_reflns_limit_h_max 14
_diffrn_reflns_limit_h_min -13
_diffrn_reflns_limit_k_max 29
_diffrn_reflns_limit_k_min -29
_diffrn_reflns_limit_l_max 14
_diffrn_reflns_limit_l_min -14
_diffrn_reflns_number 31346
_diffrn_reflns_point_group_measured_fraction_full 0.982
_diffrn_reflns_point_group_measured_fraction_max 0.969
_diffrn_reflns_theta_full 25.242
_diffrn_reflns_theta_max 27.819
_diffrn_reflns_theta_min 1.959
_diffrn_standards_decay_% 0
_diffrn_standards_interval_count 0
_diffrn_standards_interval_time 0
_diffrn_standards_number 0
_exptl_absorpt_coefficient_mu 0.390
_exptl_absorpt_correction_T_max 1.0000
_exptl_absorpt_correction_T_min 0.8070
_exptl_absorpt_correction_type multi-scan
_exptl_absorpt_process_details 'CrystalClear(Rigaku, 2008)'
_exptl_crystal_colour colourless
_exptl_crystal_colour_primary colourless
_exptl_crystal_density_diffrn 1.381
_exptl_crystal_description prism
_exptl_crystal_F_000 1120
_exptl_crystal_size_max 0.2
_exptl_crystal_size_mid 0.18
_exptl_crystal_size_min 0.12
_refine_diff_density_max 0.296
_refine_diff_density_min -0.335
_refine_diff_density_rms 0.061
_refine_ls_abs_structure_details
;
 Flack x determined using 2112 quotients [(I+)-(I-)]/[(I+)+(I-)]
 (Parsons, Flack and Wagner, Acta Cryst. B69 (2013) 249-259).
;
_refine_ls_abs_structure_Flack 0.49(5)
_refine_ls_extinction_coef 0.0057(12)
_refine_ls_extinction_expression Fc^*^=kFc[1+0.001xFc^2^\l^3^/sin(2\q)]^-1/4^
_refine_ls_extinction_method 'SHELXL-2018/3 (Sheldrick 2018)'
_refine_ls_goodness_of_fit_ref 1.044
_refine_ls_hydrogen_treatment mixed
_refine_ls_matrix_type full
_refine_ls_number_parameters 642
_refine_ls_number_reflns 11931
_refine_ls_number_restraints 3
_refine_ls_restrained_S_all 1.044
_refine_ls_R_factor_all 0.0997
_refine_ls_R_factor_gt 0.0713
_refine_ls_shift/su_max 0.000
_refine_ls_shift/su_mean 0.000
_refine_ls_structure_factor_coef Fsqd
_refine_ls_weighting_details 'w=1/[\s^2^(Fo^2^)+(0.0752P)^2^] where P=(Fo^2^+2Fc^2^)/3'
_refine_ls_weighting_scheme calc
_refine_ls_wR_factor_gt 0.1584
_refine_ls_wR_factor_ref 0.1800
_reflns_Friedel_coverage 0.895
_reflns_Friedel_fraction_full 0.966
_reflns_Friedel_fraction_max 0.939
_reflns_number_gt 8205
_reflns_number_total 11931
_reflns_threshold_expression 'I > 2\s(I)'
_cod_data_source_file c9cc07346a2.cif
_cod_data_source_block r20181026b1
_cod_database_code 7124393
_shelx_shelxl_version_number 2018/3
_shelx_space_group_comment
;
The symmetry employed for this shelxl refinement is uniquely defined
by the following loop, which should always be used as a source of
symmetry information in preference to the above space-group names.
They are only intended as comments.
;
_shelx_estimated_absorpt_t_max 0.955
_shelx_estimated_absorpt_t_min 0.926
_olex2_refinement_description
;
1. Fixed Uiso
 At 1.2 times of:
  All C(H) groups, All C(H,H) groups, All N(H) groups
 At 1.5 times of:
  All C(H,H,H) groups
2. Restrained distances
 N3-H3 = N6-H6A
 0.9 with sigma of 0.01
3.a Ternary CH refined with riding coordinates:
 C20(H20), C44(H44), C49(H49), C50(H50)
3.b Secondary CH2 refined with riding coordinates:
 C11(H11A,H11B), C18(H18A,H18B), C19(H19A,H19B), C35(H35A,H35B), C42(H42A,
 H42B), C43(H43A,H43B)
3.c Aromatic/amide H refined with riding coordinates:
 C3(H3A), C4(H4), C5(H5), C6(H6), C13(H13), C14(H14), C15(H15), C16(H16),
 C17(H17), C21(H21), C22(H22), C27(H27), C28(H28), C29(H29), C30(H30), C37(H37),
  C38(H38), C39(H39), C40(H40), C41(H41), C45(H45), C46(H46)
3.d Idealised Me refined as rotating group:
 C1(H1A,H1B,H1C), C24(H24A,H24B,H24C), C25(H25A,H25B,H25C), C48(H48A,H48B,H48C)
;
_olex2_submission_special_instructions 'No special instructions were received'

loop_
_space_group_symop_operation_xyz
'x, y, z'
'-x, y+1/2, -z'

loop_
_atom_site_label
_atom_site_type_symbol
_atom_site_fract_x
_atom_site_fract_y
_atom_site_fract_z
_atom_site_U_iso_or_equiv
_atom_site_adp_type
_atom_site_occupancy
_atom_site_site_symmetry_order
_atom_site_calc_flag
_atom_site_refinement_flags_posn
O1 O -0.2042(4) 0.78234(17) 0.6129(4) 0.0370(9) Uani 1 1 d .
O2 O -0.0269(4) 0.67731(17) 0.5900(4) 0.0315(8) Uani 1 1 d .
O3 O 0.0819(4) 0.92328(18) 0.7317(4) 0.0433(11) Uani 1 1 d .
O4 O 0.2054(4) 0.93979(19) 0.5976(5) 0.0446(11) Uani 1 1 d .
O5 O 0.7588(4) 0.93775(18) 0.4117(4) 0.0391(10) Uani 1 1 d .
O6 O 0.5505(4) 1.03236(17) 0.4095(4) 0.0354(9) Uani 1 1 d .
O7 O 0.4553(4) 0.78351(18) 0.2864(4) 0.0411(10) Uani 1 1 d .
O8 O 0.3418(4) 0.76796(19) 0.4293(4) 0.0435(11) Uani 1 1 d .
N1 N -0.3227(4) 0.7033(2) 0.5130(5) 0.0346(11) Uani 1 1 d .
N2 N -0.0372(4) 0.7477(2) 0.4417(4) 0.0276(10) Uani 1 1 d .
N3 N 0.1610(4) 0.7137(2) 0.5583(5) 0.0353(11) Uani 1 1 d D
H3 H 0.197(6) 0.736(2) 0.508(5) 0.042 Uiso 1 1 d DR
N4 N 0.8621(4) 1.0177(2) 0.5223(5) 0.0335(11) Uani 1 1 d .
N5 N 0.5686(4) 0.9648(2) 0.5667(4) 0.0318(10) Uani 1 1 d .
N6 N 0.3681(5) 0.9894(2) 0.4394(5) 0.0359(11) Uani 1 1 d D
H6A H 0.334(6) 0.963(2) 0.483(5) 0.043 Uiso 1 1 d DR
C1 C -0.3928(6) 0.6911(3) 0.6087(6) 0.0456(16) Uani 1 1 d .
H1A H -0.379174 0.723190 0.670343 0.068 Uiso 1 1 calc GR
H1B H -0.361519 0.654473 0.652167 0.068 Uiso 1 1 calc GR
H1C H -0.484827 0.687608 0.567906 0.068 Uiso 1 1 calc GR
C2 C -0.3232(5) 0.6675(3) 0.4082(6) 0.0332(12) Uani 1 1 d .
C3 C -0.3926(6) 0.6171(3) 0.3718(7) 0.0436(15) Uani 1 1 d .
H3A H -0.449434 0.601965 0.418101 0.052 Uiso 1 1 calc R
C4 C -0.3752(6) 0.5892(3) 0.2635(7) 0.0441(16) Uani 1 1 d .
H4 H -0.420569 0.553969 0.236023 0.053 Uiso 1 1 calc R
C5 C -0.2935(6) 0.6117(3) 0.1949(6) 0.0389(14) Uani 1 1 d .
H5 H -0.285095 0.592002 0.120705 0.047 Uiso 1 1 calc R
C6 C -0.2234(6) 0.6628(3) 0.2335(5) 0.0335(13) Uani 1 1 d .
H6 H -0.167592 0.678175 0.186336 0.040 Uiso 1 1 calc R
C7 C -0.2374(5) 0.6905(2) 0.3421(5) 0.0279(11) Uani 1 1 d .
C8 C -0.1792(5) 0.7460(2) 0.4069(5) 0.0277(11) Uani 1 1 d .
C9 C -0.2330(5) 0.7470(2) 0.5261(5) 0.0309(12) Uani 1 1 d .
C10 C 0.0311(5) 0.7109(2) 0.5335(5) 0.0279(11) Uani 1 1 d .
C11 C 0.2441(6) 0.6767(3) 0.6524(7) 0.0443(15) Uani 1 1 d .
H11A H 0.293095 0.650428 0.609443 0.053 Uiso 1 1 calc R
H11B H 0.190132 0.651899 0.692880 0.053 Uiso 1 1 calc R
C12 C 0.3380(5) 0.7110(3) 0.7543(6) 0.0373(14) Uani 1 1 d .
C13 C 0.3243(6) 0.7698(3) 0.7777(6) 0.0435(15) Uani 1 1 d .
H13 H 0.252737 0.790572 0.727622 0.052 Uiso 1 1 calc R
C14 C 0.4119(7) 0.7993(4) 0.8722(7) 0.0537(19) Uani 1 1 d .
H14 H 0.400880 0.839802 0.885678 0.064 Uiso 1 1 calc R
C15 C 0.5155(7) 0.7695(4) 0.9470(7) 0.058(2) Uani 1 1 d .
H15 H 0.575651 0.789429 1.012487 0.070 Uiso 1 1 calc R
C16 C 0.5311(7) 0.7110(4) 0.9261(7) 0.063(2) Uani 1 1 d .
H16 H 0.602354 0.690644 0.977666 0.076 Uiso 1 1 calc R
C17 C 0.4438(6) 0.6810(3) 0.8303(7) 0.0489(17) Uani 1 1 d .
H17 H 0.455906 0.640623 0.816535 0.059 Uiso 1 1 calc R
C18 C -0.2142(6) 0.8027(2) 0.3296(6) 0.0324(12) Uani 1 1 d .
H18A H -0.297315 0.798592 0.265516 0.039 Uiso 1 1 calc R
H18B H -0.219494 0.836308 0.385280 0.039 Uiso 1 1 calc R
C19 C -0.1028(6) 0.8102(3) 0.2663(5) 0.0344(13) Uani 1 1 d .
H19A H -0.095312 0.851429 0.241007 0.041 Uiso 1 1 calc R
H19B H -0.114333 0.784865 0.190790 0.041 Uiso 1 1 calc R
C20 C 0.0153(6) 0.7916(2) 0.3704(5) 0.0309(12) Uani 1 1 d .
H20 H 0.079784 0.772780 0.330867 0.037 Uiso 1 1 calc R
C21 C 0.0767(5) 0.8435(3) 0.4499(6) 0.0325(12) Uani 1 1 d .
H21 H 0.133482 0.867001 0.416822 0.039 Uiso 1 1 calc R
C22 C 0.0584(5) 0.8591(3) 0.5616(6) 0.0350(13) Uani 1 1 d .
H22 H 0.002753 0.836626 0.598337 0.042 Uiso 1 1 calc R
C23 C 0.1234(5) 0.9107(3) 0.6288(6) 0.0340(13) Uani 1 1 d .
C24 C 0.1412(7) 0.9735(3) 0.8049(7) 0.0545(19) Uani 1 1 d .
H24A H 0.137333 1.007234 0.748554 0.082 Uiso 1 1 calc GR
H24B H 0.231172 0.964578 0.846150 0.082 Uiso 1 1 calc GR
H24C H 0.095020 0.982705 0.869445 0.082 Uiso 1 1 calc GR
C25 C 0.9529(6) 1.0299(3) 0.4458(6) 0.0414(14) Uani 1 1 d .
H25A H 0.932824 1.067952 0.404189 0.062 Uiso 1 1 calc GR
H25B H 0.946271 0.999317 0.381514 0.062 Uiso 1 1 calc GR
H25C H 1.040617 1.030603 0.500435 0.062 Uiso 1 1 calc GR
C26 C 0.8483(5) 1.0524(3) 0.6250(5) 0.0304(12) Uani 1 1 d .
C27 C 0.9158(6) 1.1028(2) 0.6709(6) 0.0360(13) Uani 1 1 d .
H27 H 0.979722 1.118244 0.633643 0.043 Uiso 1 1 calc R
C28 C 0.8853(6) 1.1299(3) 0.7752(6) 0.0402(14) Uani 1 1 d .
H28 H 0.928948 1.164673 0.809051 0.048 Uiso 1 1 calc R
C29 C 0.7933(6) 1.1068(3) 0.8290(6) 0.0399(14) Uani 1 1 d .
H29 H 0.774376 1.125849 0.899546 0.048 Uiso 1 1 calc R
C30 C 0.7267(5) 1.0551(3) 0.7807(5) 0.0333(13) Uani 1 1 d .
H30 H 0.663526 1.039017 0.818299 0.040 Uiso 1 1 calc R
C31 C 0.7557(5) 1.0286(2) 0.6774(5) 0.0305(12) Uani 1 1 d .
C32 C 0.7077(5) 0.9723(2) 0.6086(5) 0.0293(11) Uani 1 1 d .
C33 C 0.7749(5) 0.9728(3) 0.4998(6) 0.0335(12) Uani 1 1 d .
C34 C 0.4969(5) 0.9981(2) 0.4673(5) 0.0308(12) Uani 1 1 d .
C35 C 0.2822(6) 1.0168(3) 0.3289(6) 0.0387(14) Uani 1 1 d .
H35A H 0.333347 1.042136 0.286488 0.046 Uiso 1 1 calc R
H35B H 0.219808 1.041943 0.357441 0.046 Uiso 1 1 calc R
C36 C 0.2092(6) 0.9725(3) 0.2345(6) 0.0376(13) Uani 1 1 d .
C37 C 0.2708(7) 0.9233(3) 0.2021(7) 0.0480(16) Uani 1 1 d .
H37 H 0.359712 0.917756 0.240349 0.058 Uiso 1 1 calc R
C38 C 0.2060(8) 0.8825(3) 0.1159(7) 0.058(2) Uani 1 1 d .
H38 H 0.249972 0.848902 0.097431 0.070 Uiso 1 1 calc R
C39 C 0.0768(8) 0.8905(4) 0.0563(7) 0.062(2) Uani 1 1 d .
H39 H 0.032449 0.863299 -0.005198 0.074 Uiso 1 1 calc R
C40 C 0.0132(7) 0.9393(4) 0.0884(7) 0.056(2) Uani 1 1 d .
H40 H -0.075844 0.944673 0.050192 0.068 Uiso 1 1 calc R
C41 C 0.0786(6) 0.9802(3) 0.1759(6) 0.0435(15) Uani 1 1 d .
H41 H 0.034428 1.013447 0.195728 0.052 Uiso 1 1 calc R
C42 C 0.7495(6) 0.9169(3) 0.6918(6) 0.0346(13) Uani 1 1 d .
H42A H 0.762861 0.883184 0.639600 0.041 Uiso 1 1 calc R
H42B H 0.829623 0.924168 0.758213 0.041 Uiso 1 1 calc R
C43 C 0.6357(6) 0.9060(3) 0.7504(6) 0.0416(15) Uani 1 1 d .
H43A H 0.639746 0.932089 0.823775 0.050 Uiso 1 1 calc R
H43B H 0.633382 0.864844 0.777677 0.050 Uiso 1 1 calc R
C44 C 0.5171(6) 0.9207(3) 0.6390(5) 0.0337(12) Uani 1 1 d .
H44 H 0.448531 0.938982 0.673759 0.040 Uiso 1 1 calc R
C45 C 0.4641(6) 0.8675(3) 0.5644(6) 0.0377(14) Uani 1 1 d .
H45 H 0.407729 0.844063 0.598380 0.045 Uiso 1 1 calc R
C46 C 0.4862(5) 0.8490(3) 0.4571(6) 0.0334(13) Uani 1 1 d .
H46 H 0.544996 0.869721 0.421047 0.040 Uiso 1 1 calc R
C47 C 0.4209(5) 0.7968(3) 0.3927(6) 0.0322(12) Uani 1 1 d .
C48 C 0.3905(7) 0.7335(3) 0.2172(7) 0.0507(17) Uani 1 1 d .
H48A H 0.299102 0.742581 0.183325 0.076 Uiso 1 1 calc GR
H48B H 0.399165 0.699751 0.274198 0.076 Uiso 1 1 calc GR
H48C H 0.429234 0.724226 0.147209 0.076 Uiso 1 1 calc GR
Cl1 Cl 0.8422(2) 0.75841(12) 0.9245(2) 0.0753(7) Uani 1 1 d .
Cl2 Cl 1.09685(19) 0.72355(11) 0.9171(2) 0.0703(6) Uani 1 1 d .
Cl3 Cl 0.8963(3) 0.63667(11) 0.8925(2) 0.0847(8) Uani 1 1 d .
C49 C 0.9322(7) 0.7094(3) 0.8594(6) 0.0501(17) Uani 1 1 d .
H49 H 0.908929 0.714847 0.765418 0.060 Uiso 1 1 calc R
Cl4 Cl 0.5400(2) 0.52015(10) 0.9407(2) 0.0693(6) Uani 1 1 d .
Cl5 Cl 0.2659(2) 0.53419(11) 0.8771(2) 0.0697(6) Uani 1 1 d .
Cl6 Cl 0.3778(3) 0.41816(10) 0.8938(2) 0.0842(8) Uani 1 1 d .
C50 C 0.3934(7) 0.4909(3) 0.8514(6) 0.0460(16) Uani 1 1 d .
H50 H 0.392288 0.492582 0.759586 0.055 Uiso 1 1 calc R

loop_
_atom_site_aniso_label
_atom_site_aniso_U_11
_atom_site_aniso_U_22
_atom_site_aniso_U_33
_atom_site_aniso_U_23
_atom_site_aniso_U_13
_atom_site_aniso_U_12
O1 0.048(2) 0.030(2) 0.036(2) -0.0025(17) 0.0138(19) 0.0059(18)
O2 0.032(2) 0.029(2) 0.033(2) 0.0041(16) 0.0080(17) -0.0018(16)
O3 0.054(3) 0.035(2) 0.044(3) -0.009(2) 0.019(2) -0.016(2)
O4 0.039(2) 0.039(2) 0.059(3) -0.006(2) 0.018(2) -0.0134(19)
O5 0.051(3) 0.032(2) 0.036(2) -0.0037(18) 0.012(2) 0.0003(18)
O6 0.034(2) 0.031(2) 0.040(2) 0.0020(18) 0.0082(18) -0.0011(17)
O7 0.046(2) 0.040(3) 0.040(2) -0.010(2) 0.016(2) -0.0105(19)
O8 0.045(2) 0.043(3) 0.047(3) -0.007(2) 0.019(2) -0.016(2)
N1 0.033(3) 0.035(3) 0.038(3) 0.005(2) 0.014(2) -0.004(2)
N2 0.022(2) 0.031(2) 0.026(2) 0.0036(18) 0.0002(18) -0.0022(18)
N3 0.023(2) 0.042(3) 0.039(3) 0.005(2) 0.004(2) -0.001(2)
N4 0.034(3) 0.034(3) 0.033(3) -0.005(2) 0.010(2) -0.002(2)
N5 0.030(2) 0.034(3) 0.031(2) 0.001(2) 0.007(2) -0.007(2)
N6 0.033(3) 0.034(3) 0.039(3) 0.002(2) 0.005(2) -0.005(2)
C1 0.047(4) 0.049(4) 0.047(4) 0.014(3) 0.024(3) -0.003(3)
C2 0.028(3) 0.034(3) 0.036(3) 0.001(2) 0.005(2) 0.000(2)
C3 0.036(3) 0.034(3) 0.059(4) 0.007(3) 0.007(3) -0.007(3)
C4 0.043(4) 0.030(3) 0.055(4) 0.001(3) 0.004(3) -0.004(3)
C5 0.042(3) 0.031(3) 0.039(3) -0.006(3) 0.002(3) 0.002(3)
C6 0.033(3) 0.035(3) 0.030(3) -0.003(2) 0.002(2) 0.003(2)
C7 0.023(2) 0.028(3) 0.032(3) 0.002(2) 0.005(2) 0.002(2)
C8 0.027(3) 0.031(3) 0.024(3) 0.001(2) 0.005(2) -0.002(2)
C9 0.032(3) 0.030(3) 0.031(3) 0.009(2) 0.007(2) 0.008(2)
C10 0.027(3) 0.025(3) 0.032(3) -0.002(2) 0.008(2) 0.000(2)
C11 0.032(3) 0.043(4) 0.053(4) 0.007(3) 0.003(3) 0.002(3)
C12 0.027(3) 0.045(4) 0.039(3) 0.009(3) 0.004(2) 0.001(3)
C13 0.037(3) 0.047(4) 0.044(4) 0.008(3) 0.005(3) -0.007(3)
C14 0.055(4) 0.064(5) 0.039(4) 0.000(3) 0.007(3) -0.021(4)
C15 0.051(4) 0.083(6) 0.036(4) 0.004(4) 0.003(3) -0.019(4)
C16 0.045(4) 0.091(7) 0.046(4) 0.024(4) -0.005(3) 0.001(4)
C17 0.036(3) 0.062(5) 0.046(4) 0.020(3) 0.006(3) 0.003(3)
C18 0.041(3) 0.024(3) 0.034(3) 0.004(2) 0.012(3) 0.004(2)
C19 0.041(3) 0.030(3) 0.032(3) 0.003(2) 0.008(3) -0.003(2)
C20 0.036(3) 0.030(3) 0.030(3) -0.001(2) 0.014(2) 0.001(2)
C21 0.031(3) 0.030(3) 0.037(3) 0.004(2) 0.009(2) -0.005(2)
C22 0.033(3) 0.030(3) 0.041(3) -0.001(2) 0.007(3) -0.004(2)
C23 0.029(3) 0.030(3) 0.041(3) 0.002(2) 0.005(2) -0.001(2)
C24 0.074(5) 0.042(4) 0.049(4) -0.019(3) 0.016(4) -0.024(4)
C25 0.043(3) 0.039(4) 0.045(4) 0.002(3) 0.016(3) 0.003(3)
C26 0.028(3) 0.033(3) 0.028(3) 0.001(2) 0.003(2) -0.001(2)
C27 0.037(3) 0.030(3) 0.038(3) -0.001(2) 0.004(3) -0.005(2)
C28 0.046(3) 0.032(3) 0.038(3) -0.005(3) 0.000(3) -0.006(3)
C29 0.047(4) 0.039(4) 0.032(3) -0.008(3) 0.006(3) -0.004(3)
C30 0.030(3) 0.037(3) 0.033(3) -0.004(2) 0.008(2) -0.006(2)
C31 0.028(3) 0.029(3) 0.034(3) -0.004(2) 0.005(2) -0.002(2)
C32 0.029(3) 0.029(3) 0.031(3) -0.002(2) 0.008(2) -0.004(2)
C33 0.036(3) 0.030(3) 0.034(3) -0.002(2) 0.008(2) 0.005(2)
C34 0.033(3) 0.026(3) 0.034(3) -0.001(2) 0.008(2) -0.002(2)
C35 0.037(3) 0.034(3) 0.042(3) 0.003(3) 0.004(3) -0.003(3)
C36 0.045(3) 0.033(3) 0.032(3) 0.003(2) 0.006(3) -0.004(3)
C37 0.056(4) 0.039(4) 0.046(4) -0.002(3) 0.007(3) 0.002(3)
C38 0.080(6) 0.038(4) 0.052(4) -0.001(3) 0.009(4) -0.001(4)
C39 0.081(6) 0.060(5) 0.042(4) -0.003(4) 0.010(4) -0.021(4)
C40 0.036(4) 0.084(6) 0.048(4) -0.006(4) 0.007(3) -0.018(4)
C41 0.035(3) 0.060(4) 0.036(3) 0.003(3) 0.010(3) -0.005(3)
C42 0.032(3) 0.028(3) 0.041(3) 0.001(2) 0.005(3) -0.001(2)
C43 0.047(4) 0.038(3) 0.037(3) 0.005(3) 0.005(3) -0.011(3)
C44 0.037(3) 0.034(3) 0.032(3) 0.004(2) 0.011(2) -0.005(2)
C45 0.035(3) 0.041(3) 0.037(3) 0.000(3) 0.009(3) -0.008(3)
C46 0.032(3) 0.031(3) 0.035(3) 0.000(2) 0.004(2) -0.008(2)
C47 0.032(3) 0.033(3) 0.033(3) 0.000(2) 0.010(2) -0.003(2)
C48 0.066(4) 0.041(4) 0.047(4) -0.015(3) 0.018(4) -0.014(3)
Cl1 0.0717(13) 0.1038(19) 0.0563(12) -0.0230(12) 0.0271(11) -0.0057(12)
Cl2 0.0480(10) 0.0904(16) 0.0678(13) 0.0145(11) 0.0057(9) -0.0094(10)
Cl3 0.1092(19) 0.0712(14) 0.0607(13) 0.0105(11) -0.0030(13) -0.0332(14)
C49 0.054(4) 0.065(5) 0.032(3) -0.003(3) 0.012(3) -0.011(4)
Cl4 0.0570(11) 0.0725(13) 0.0657(13) -0.0146(10) -0.0083(10) -0.0030(10)
Cl5 0.0613(12) 0.0899(16) 0.0601(12) -0.0083(11) 0.0195(10) 0.0020(11)
Cl6 0.137(2) 0.0516(12) 0.0550(12) 0.0060(10) 0.0080(13) -0.0162(13)
C50 0.055(4) 0.050(4) 0.030(3) -0.003(3) 0.005(3) -0.007(3)

loop_
_atom_type_symbol
_atom_type_description
_atom_type_scat_dispersion_real
_atom_type_scat_dispersion_imag
_atom_type_scat_source
C C 0.0033 0.0016 'International Tables Vol C Tables 4.2.6.8 and 6.1.1.4'
H H 0.0000 0.0000 'International Tables Vol C Tables 4.2.6.8 and 6.1.1.4'
Cl Cl 0.1484 0.1585 'International Tables Vol C Tables 4.2.6.8 and 6.1.1.4'
N N 0.0061 0.0033 'International Tables Vol C Tables 4.2.6.8 and 6.1.1.4'
O O 0.0106 0.0060 'International Tables Vol C Tables 4.2.6.8 and 6.1.1.4'

loop_
_geom_angle_atom_site_label_1
_geom_angle_atom_site_label_2
_geom_angle_atom_site_label_3
_geom_angle
C23 O3 C24 116.0(5)
C47 O7 C48 115.5(5)
C2 N1 C1 125.0(5)
C9 N1 C1 122.7(5)
C9 N1 C2 111.6(5)
C10 N2 C8 120.0(4)
C10 N2 C20 126.9(4)
C20 N2 C8 113.0(4)
C10 N3 H3 119(4)
C10 N3 C11 122.2(5)
C11 N3 H3 118(4)
C26 N4 C25 124.3(5)
C33 N4 C25 124.4(5)
C33 N4 C26 111.2(5)
C32 N5 C44 113.9(4)
C34 N5 C32 120.3(5)
C34 N5 C44 125.8(5)
C34 N6 H6A 121(4)
C34 N6 C35 121.3(5)
C35 N6 H6A 118(4)
N1 C1 H1A 109.5
N1 C1 H1B 109.5
N1 C1 H1C 109.5
H1A C1 H1B 109.5
H1A C1 H1C 109.5
H1B C1 H1C 109.5
N1 C2 C7 109.3(5)
C3 C2 N1 127.9(6)
C3 C2 C7 122.8(6)
C2 C3 H3A 121.7
C2 C3 C4 116.7(6)
C4 C3 H3A 121.7
C3 C4 H4 119.2
C5 C4 C3 121.7(6)
C5 C4 H4 119.2
C4 C5 H5 119.5
C4 C5 C6 120.9(6)
C6 C5 H5 119.5
C5 C6 H6 120.8
C7 C6 C5 118.3(6)
C7 C6 H6 120.8
C2 C7 C8 108.7(5)
C6 C7 C2 119.6(5)
C6 C7 C8 131.6(5)
N2 C8 C7 115.0(4)
N2 C8 C9 111.3(4)
N2 C8 C18 102.3(4)
C7 C8 C9 102.0(4)
C7 C8 C18 115.8(4)
C18 C8 C9 110.9(5)
O1 C9 N1 126.6(5)
O1 C9 C8 125.7(5)
N1 C9 C8 107.6(5)
O2 C10 N2 119.8(5)
O2 C10 N3 123.3(5)
N3 C10 N2 116.9(5)
N3 C11 H11A 108.9
N3 C11 H11B 108.9
N3 C11 C12 113.2(5)
H11A C11 H11B 107.8
C12 C11 H11A 108.9
C12 C11 H11B 108.9
C13 C12 C11 123.7(5)
C13 C12 C17 118.2(6)
C17 C12 C11 118.1(6)
C12 C13 H13 119.1
C14 C13 C12 121.7(7)
C14 C13 H13 119.1
C13 C14 H14 120.1
C15 C14 C13 119.8(8)
C15 C14 H14 120.1
C14 C15 H15 120.2
C16 C15 C14 119.6(7)
C16 C15 H15 120.2
C15 C16 H16 119.5
C15 C16 C17 121.0(7)
C17 C16 H16 119.5
C12 C17 H17 120.2
C16 C17 C12 119.6(7)
C16 C17 H17 120.2
C8 C18 H18A 111.1
C8 C18 H18B 111.1
H18A C18 H18B 109.1
C19 C18 C8 103.3(5)
C19 C18 H18A 111.1
C19 C18 H18B 111.1
C18 C19 H19A 111.1
C18 C19 H19B 111.1
C18 C19 C20 103.3(5)
H19A C19 H19B 109.1
C20 C19 H19A 111.1
C20 C19 H19B 111.1
N2 C20 C19 103.0(4)
N2 C20 H20 109.5
N2 C20 C21 113.6(5)
C19 C20 H20 109.5
C21 C20 C19 111.4(5)
C21 C20 H20 109.5
C20 C21 H21 116.9
C22 C21 C20 126.2(5)
C22 C21 H21 116.9
C21 C22 H22 119.6
C21 C22 C23 120.8(6)
C23 C22 H22 119.6
O3 C23 C22 111.9(5)
O4 C23 O3 122.2(6)
O4 C23 C22 125.8(6)
O3 C24 H24A 109.5
O3 C24 H24B 109.5
O3 C24 H24C 109.5
H24A C24 H24B 109.5
H24A C24 H24C 109.5
H24B C24 H24C 109.5
N4 C25 H25A 109.5
N4 C25 H25B 109.5
N4 C25 H25C 109.5
H25A C25 H25B 109.5
H25A C25 H25C 109.5
H25B C25 H25C 109.5
C27 C26 N4 127.2(6)
C31 C26 N4 109.7(5)
C31 C26 C27 123.0(6)
C26 C27 H27 121.6
C26 C27 C28 116.9(6)
C28 C27 H27 121.6
C27 C28 H28 119.5
C29 C28 C27 121.0(6)
C29 C28 H28 119.5
C28 C29 H29 119.6
C28 C29 C30 120.9(6)
C30 C29 H29 119.6
C29 C30 H30 120.9
C31 C30 C29 118.3(6)
C31 C30 H30 120.9
C26 C31 C30 119.9(5)
C26 C31 C32 108.8(5)
C30 C31 C32 131.2(5)
N5 C32 C31 116.7(5)
N5 C32 C33 113.7(5)
N5 C32 C42 102.1(4)
C31 C32 C33 102.1(4)
C31 C32 C42 113.0(5)
C33 C32 C42 109.5(5)
O5 C33 N4 125.8(6)
O5 C33 C32 126.7(5)
N4 C33 C32 107.4(5)
O6 C34 N5 120.5(5)
O6 C34 N6 124.0(5)
N6 C34 N5 115.5(5)
N6 C35 H35A 109.1
N6 C35 H35B 109.1
N6 C35 C36 112.7(5)
H35A C35 H35B 107.8
C36 C35 H35A 109.1
C36 C35 H35B 109.1
C37 C36 C35 120.9(6)
C37 C36 C41 118.1(6)
C41 C36 C35 121.0(6)
C36 C37 H37 119.1
C38 C37 C36 121.8(7)
C38 C37 H37 119.1
C37 C38 H38 119.9
C37 C38 C39 120.2(8)
C39 C38 H38 119.9
C38 C39 H39 120.6
C38 C39 C40 118.7(7)
C40 C39 H39 120.6
C39 C40 H40 119.6
C41 C40 C39 120.8(7)
C41 C40 H40 119.6
C36 C41 H41 119.8
C40 C41 C36 120.3(7)
C40 C41 H41 119.8
C32 C42 H42A 111.1
C32 C42 H42B 111.1
H42A C42 H42B 109.1
C43 C42 C32 103.4(5)
C43 C42 H42A 111.1
C43 C42 H42B 111.1
C42 C43 H43A 111.2
C42 C43 H43B 111.2
C42 C43 C44 102.8(5)
H43A C43 H43B 109.1
C44 C43 H43A 111.2
C44 C43 H43B 111.2
N5 C44 C43 102.8(4)
N5 C44 H44 109.3
N5 C44 C45 114.2(5)
C43 C44 H44 109.3
C45 C44 C43 111.9(5)
C45 C44 H44 109.3
C44 C45 H45 116.1
C46 C45 C44 127.9(6)
C46 C45 H45 116.1
C45 C46 H46 119.6
C45 C46 C47 120.8(6)
C47 C46 H46 119.6
O7 C47 C46 113.4(5)
O8 C47 O7 121.8(5)
O8 C47 C46 124.8(6)
O7 C48 H48A 109.5
O7 C48 H48B 109.5
O7 C48 H48C 109.5
H48A C48 H48B 109.5
H48A C48 H48C 109.5
H48B C48 H48C 109.5
Cl1 C49 Cl2 110.3(4)
Cl1 C49 Cl3 110.5(4)
Cl1 C49 H49 108.4
Cl2 C49 Cl3 110.7(4)
Cl2 C49 H49 108.4
Cl3 C49 H49 108.4
Cl4 C50 Cl5 108.8(4)
Cl4 C50 H50 108.9
Cl5 C50 H50 108.9
Cl6 C50 Cl4 110.3(4)
Cl6 C50 Cl5 111.2(4)
Cl6 C50 H50 108.9

loop_
_geom_bond_atom_site_label_1
_geom_bond_atom_site_label_2
_geom_bond_distance
O1 C9 1.224(7)
O2 C10 1.245(6)
O3 C23 1.340(7)
O3 C24 1.452(7)
O4 C23 1.218(7)
O5 C33 1.229(7)
O6 C34 1.235(7)
O7 C47 1.338(7)
O7 C48 1.449(7)
O8 C47 1.220(7)
N1 C1 1.459(7)
N1 C2 1.406(8)
N1 C9 1.370(7)
N2 C8 1.476(7)
N2 C10 1.371(7)
N2 C20 1.467(7)
N3 H3 0.900(14)
N3 C10 1.355(7)
N3 C11 1.451(8)
N4 C25 1.462(8)
N4 C26 1.410(7)
N4 C33 1.369(8)
N5 C32 1.458(7)
N5 C34 1.388(7)
N5 C44 1.471(7)
N6 H6A 0.898(14)
N6 C34 1.355(7)
N6 C35 1.463(8)
C1 H1A 0.9800
C1 H1B 0.9800
C1 H1C 0.9800
C2 C3 1.375(8)
C2 C7 1.407(8)
C3 H3A 0.9500
C3 C4 1.395(10)
C4 H4 0.9500
C4 C5 1.387(10)
C5 H5 0.9500
C5 C6 1.396(8)
C6 H6 0.9500
C6 C7 1.384(8)
C7 C8 1.510(8)
C8 C9 1.550(7)
C8 C18 1.541(8)
C11 H11A 0.9900
C11 H11B 0.9900
C11 C12 1.519(9)
C12 C13 1.384(9)
C12 C17 1.405(8)
C13 H13 0.9500
C13 C14 1.383(9)
C14 H14 0.9500
C14 C15 1.382(11)
C15 H15 0.9500
C15 C16 1.374(12)
C16 H16 0.9500
C16 C17 1.396(11)
C17 H17 0.9500
C18 H18A 0.9900
C18 H18B 0.9900
C18 C19 1.533(8)
C19 H19A 0.9900
C19 H19B 0.9900
C19 C20 1.535(8)
C20 H20 1.0000
C20 C21 1.519(8)
C21 H21 0.9500
C21 C22 1.330(8)
C22 H22 0.9500
C22 C23 1.469(8)
C24 H24A 0.9800
C24 H24B 0.9800
C24 H24C 0.9800
C25 H25A 0.9800
C25 H25B 0.9800
C25 H25C 0.9800
C26 C27 1.385(8)
C26 C31 1.378(8)
C27 H27 0.9500
C27 C28 1.404(9)
C28 H28 0.9500
C28 C29 1.375(9)
C29 H29 0.9500
C29 C30 1.413(8)
C30 H30 0.9500
C30 C31 1.383(8)
C31 C32 1.513(8)
C32 C33 1.537(8)
C32 C42 1.558(8)
C35 H35A 0.9900
C35 H35B 0.9900
C35 C36 1.516(8)
C36 C37 1.393(9)
C36 C41 1.398(9)
C37 H37 0.9500
C37 C38 1.382(10)
C38 H38 0.9500
C38 C39 1.389(12)
C39 H39 0.9500
C39 C40 1.398(12)
C40 H40 0.9500
C40 C41 1.393(10)
C41 H41 0.9500
C42 H42A 0.9900
C42 H42B 0.9900
C42 C43 1.534(9)
C43 H43A 0.9900
C43 H43B 0.9900
C43 C44 1.560(8)
C44 H44 1.0000
C44 C45 1.495(8)
C45 H45 0.9500
C45 C46 1.321(8)
C46 H46 0.9500
C46 C47 1.470(8)
C48 H48A 0.9800
C48 H48B 0.9800
C48 H48C 0.9800
Cl1 C49 1.744(8)
Cl2 C49 1.752(7)
Cl3 C49 1.764(8)
C49 H49 1.0000
Cl4 C50 1.762(7)
Cl5 C50 1.767(8)
Cl6 C50 1.746(7)
C50 H50 1.0000

loop_
_geom_hbond_atom_site_label_D
_geom_hbond_atom_site_label_H
_geom_hbond_atom_site_label_A
_geom_hbond_distance_DH
_geom_hbond_distance_HA
_geom_hbond_distance_DA
_geom_hbond_angle_DHA
_geom_hbond_site_symmetry_A
_geom_hbond_publ_flag
N3 H3 O8 0.900(14) 2.09(3) 2.943(7) 158(6) . yes
N6 H6A O4 0.898(14) 2.15(3) 2.971(7) 151(6) . yes
C18 H18B O5 0.99 2.36 3.247(7) 149.5 1_455 yes
C19 H19B Cl1 0.99 2.89 3.815(6) 156.2 1_454 yes
C22 H22 O1 0.95 2.59 3.485(7) 158.1 . yes
C42 H42A O1 0.99 2.36 3.265(7) 151.5 1_655 yes
C44 H44 O4 1.00 2.53 3.292(7) 132.5 . yes
C49 H49 O1 1.00 2.37 3.190(8) 138.9 1_655 yes
C49 H49 O2 1.00 2.35 3.164(8) 137.7 1_655 yes
C50 H50 O5 1.00 2.48 3.168(8) 125.2 2_646 yes
C50 H50 O6 1.00 2.28 3.198(8) 152.9 2_646 yes

loop_
_geom_torsion_atom_site_label_1
_geom_torsion_atom_site_label_2
_geom_torsion_atom_site_label_3
_geom_torsion_atom_site_label_4
_geom_torsion
N1 C2 C3 C4 -179.7(6)
N1 C2 C7 C6 -178.9(5)
N1 C2 C7 C8 -1.3(6)
N2 C8 C9 O1 51.4(7)
N2 C8 C9 N1 -131.6(5)
N2 C8 C18 C19 31.8(5)
N2 C20 C21 C22 -18.0(8)
N3 C11 C12 C13 17.3(9)
N3 C11 C12 C17 -163.8(6)
N4 C26 C27 C28 -179.8(5)
N4 C26 C31 C30 179.4(5)
N4 C26 C31 C32 2.6(6)
N5 C32 C33 O5 -47.7(8)
N5 C32 C33 N4 135.6(5)
N5 C32 C42 C43 -33.1(6)
N5 C44 C45 C46 18.4(9)
N6 C35 C36 C37 -43.3(8)
N6 C35 C36 C41 137.7(6)
C1 N1 C2 C3 3.7(10)
C1 N1 C2 C7 -175.5(5)
C1 N1 C9 O1 -3.6(9)
C1 N1 C9 C8 179.5(5)
C2 N1 C9 O1 -174.6(5)
C2 N1 C9 C8 8.5(6)
C2 C3 C4 C5 -0.9(10)
C2 C7 C8 N2 126.4(5)
C2 C7 C8 C9 5.9(5)
C2 C7 C8 C18 -114.5(5)
C3 C2 C7 C6 1.9(9)
C3 C2 C7 C8 179.5(5)
C3 C4 C5 C6 1.2(10)
C4 C5 C6 C7 0.1(9)
C5 C6 C7 C2 -1.6(8)
C5 C6 C7 C8 -178.5(5)
C6 C7 C8 N2 -56.4(8)
C6 C7 C8 C9 -176.9(6)
C6 C7 C8 C18 62.7(8)
C7 C2 C3 C4 -0.6(9)
C7 C8 C9 O1 174.5(5)
C7 C8 C9 N1 -8.6(5)
C7 C8 C18 C19 -94.0(5)
C8 N2 C10 O2 -2.2(8)
C8 N2 C10 N3 178.3(5)
C8 N2 C20 C19 -11.1(6)
C8 N2 C20 C21 109.6(5)
C8 C18 C19 C20 -39.2(6)
C9 N1 C2 C3 174.5(6)
C9 N1 C2 C7 -4.7(6)
C9 C8 C18 C19 150.5(5)
C10 N2 C8 C7 -67.3(6)
C10 N2 C8 C9 47.9(6)
C10 N2 C8 C18 166.3(5)
C10 N2 C20 C19 169.6(5)
C10 N2 C20 C21 -69.7(7)
C10 N3 C11 C12 -123.0(6)
C11 N3 C10 O2 1.1(9)
C11 N3 C10 N2 -179.4(5)
C11 C12 C13 C14 179.5(6)
C11 C12 C17 C16 -179.0(7)
C12 C13 C14 C15 -0.9(11)
C13 C12 C17 C16 0.0(10)
C13 C14 C15 C16 0.5(11)
C14 C15 C16 C17 0.1(12)
C15 C16 C17 C12 -0.3(11)
C17 C12 C13 C14 0.6(10)
C18 C8 C9 O1 -61.7(7)
C18 C8 C9 N1 115.2(5)
C18 C19 C20 N2 30.7(5)
C18 C19 C20 C21 -91.4(5)
C19 C20 C21 C22 97.8(7)
C20 N2 C8 C7 113.3(5)
C20 N2 C8 C9 -131.4(5)
C20 N2 C8 C18 -13.0(6)
C20 N2 C10 O2 177.0(5)
C20 N2 C10 N3 -2.4(8)
C20 C21 C22 C23 -179.6(5)
C21 C22 C23 O3 172.8(5)
C21 C22 C23 O4 -7.1(10)
C24 O3 C23 O4 -0.4(9)
C24 O3 C23 C22 179.7(5)
C25 N4 C26 C27 0.0(9)
C25 N4 C26 C31 -179.4(5)
C25 N4 C33 O5 -1.8(9)
C25 N4 C33 C32 174.9(5)
C26 N4 C33 O5 175.2(6)
C26 N4 C33 C32 -8.1(6)
C26 C27 C28 C29 0.5(9)
C26 C31 C32 N5 -131.6(5)
C26 C31 C32 C33 -7.0(6)
C26 C31 C32 C42 110.5(5)
C27 C26 C31 C30 -0.1(9)
C27 C26 C31 C32 -176.8(5)
C27 C28 C29 C30 -0.1(10)
C28 C29 C30 C31 -0.5(9)
C29 C30 C31 C26 0.5(9)
C29 C30 C31 C32 176.4(6)
C30 C31 C32 N5 52.2(8)
C30 C31 C32 C33 176.8(6)
C30 C31 C32 C42 -65.8(8)
C31 C26 C27 C28 -0.5(9)
C31 C32 C33 O5 -174.3(6)
C31 C32 C33 N4 9.0(6)
C31 C32 C42 C43 93.1(5)
C32 N5 C34 O6 3.4(8)
C32 N5 C34 N6 -177.4(5)
C32 N5 C44 C43 8.8(6)
C32 N5 C44 C45 -112.6(6)
C32 C42 C43 C44 38.8(6)
C33 N4 C26 C27 -177.0(6)
C33 N4 C26 C31 3.6(7)
C33 C32 C42 C43 -153.9(5)
C34 N5 C32 C31 70.9(7)
C34 N5 C32 C33 -47.6(7)
C34 N5 C32 C42 -165.4(5)
C34 N5 C44 C43 -170.7(5)
C34 N5 C44 C45 67.9(7)
C34 N6 C35 C36 118.4(6)
C35 N6 C34 O6 5.6(9)
C35 N6 C34 N5 -173.5(5)
C35 C36 C37 C38 -179.8(6)
C35 C36 C41 C40 179.4(6)
C36 C37 C38 C39 1.7(11)
C37 C36 C41 C40 0.5(10)
C37 C38 C39 C40 -2.2(12)
C38 C39 C40 C41 1.8(12)
C39 C40 C41 C36 -1.0(11)
C41 C36 C37 C38 -0.8(10)
C42 C32 C33 O5 65.7(7)
C42 C32 C33 N4 -110.9(5)
C42 C43 C44 N5 -29.3(6)
C42 C43 C44 C45 93.6(6)
C43 C44 C45 C46 -97.8(7)
C44 N5 C32 C31 -108.7(6)
C44 N5 C32 C33 132.8(5)
C44 N5 C32 C42 15.1(6)
C44 N5 C34 O6 -177.1(5)
C44 N5 C34 N6 2.1(8)
C44 C45 C46 C47 -177.0(6)
C45 C46 C47 O7 -179.0(6)
C45 C46 C47 O8 1.7(10)
C48 O7 C47 O8 1.2(9)
C48 O7 C47 C46 -178.1(5)
